data_7029253
loop_
_publ_author_name
'Pinder, Tiffany A.'
'Montalvo, Steven K.'
'Lunsford, Allen M.'
'Hsieh, Chung-Hung'
'Reibenspies, Joseph H.'
'Darensbourg, Marcetta Y.'

_publ_section_title
;
 Versatile N2S2 nickel-dithiolates as mono- and bridging bidentate,
 S-donor ligands to gold(I).
;
_journal_issue 1
_journal_name_full 'Dalton transactions (Cambridge, England : 2003)'
_journal_page_first 138
_journal_page_last 144
_journal_paper_doi 10.1039/c3dt52295d
_journal_volume 43
_journal_year 2014
_chemical_formula_sum 'C28 H37 Au Cl N2 Ni O P S2'
_chemical_formula_weight 803.81
_chemical_name_systematic
; 
 ? 
;
_space_group_IT_number 14
_symmetry_cell_setting monoclinic
_symmetry_space_group_name_Hall '-P 2ybc'
_symmetry_space_group_name_H-M 'P 1 21/c 1'
_atom_sites_solution_hydrogens geom
_atom_sites_solution_primary direct
_atom_sites_solution_secondary difmap
_audit_creation_method SHELXL-97
_cell_angle_alpha 90.00
_cell_angle_beta 102.978(2)
_cell_angle_gamma 90.00
_cell_formula_units_Z 4
_cell_length_a 16.697(3)
_cell_length_b 11.0833(19)
_cell_length_c 16.059(3)
_cell_measurement_temperature 110(2)
_cell_volume 2895.9(9)
_computing_cell_refinement 'Bruker APEXII'
_computing_data_collection 'Bruker APEXII'
_computing_data_reduction 'Bruker SAINT'
_computing_molecular_graphics 'Bruker SHELXTL'
_computing_publication_material 'Bruker SHELXTL'
_computing_structure_refinement 'SHELXL-97 (Sheldrick, 1997)'
_computing_structure_solution 'SHELXS-97 (Sheldrick, 1990)'
_diffrn_ambient_temperature 110(2)
_diffrn_measured_fraction_theta_full 0.990
_diffrn_measured_fraction_theta_max 0.990
_diffrn_measurement_device_type 'Bruker APEX-II CCD'
_diffrn_measurement_method '\f and \w scans'
_diffrn_radiation_monochromator graphite
_diffrn_radiation_source 'fine-focus sealed tube'
_diffrn_radiation_type MoK\a
_diffrn_radiation_wavelength 0.71073
_diffrn_reflns_av_R_equivalents 0.0370
_diffrn_reflns_av_sigmaI/netI 0.0278
_diffrn_reflns_limit_h_max 22
_diffrn_reflns_limit_h_min -22
_diffrn_reflns_limit_k_max 14
_diffrn_reflns_limit_k_min -14
_diffrn_reflns_limit_l_max 21
_diffrn_reflns_limit_l_min -21
_diffrn_reflns_number 33863
_diffrn_reflns_theta_full 28.33
_diffrn_reflns_theta_max 28.33
_diffrn_reflns_theta_min 2.22
_exptl_absorpt_coefficient_mu 6.027
_exptl_absorpt_correction_T_max 0.6442
_exptl_absorpt_correction_T_min 0.5569
_exptl_absorpt_correction_type multi-scan
_exptl_absorpt_process_details sadabs
_exptl_crystal_colour 'dark brown'
_exptl_crystal_density_diffrn 1.844
_exptl_crystal_density_method 'not measured'
_exptl_crystal_description block
_exptl_crystal_F_000 1592
_exptl_crystal_size_max 0.11
_exptl_crystal_size_mid 0.10
_exptl_crystal_size_min 0.08
_refine_diff_density_max 0.813
_refine_diff_density_min -1.292
_refine_diff_density_rms 0.129
_refine_ls_extinction_method none
_refine_ls_goodness_of_fit_ref 1.075
_refine_ls_hydrogen_treatment mixed
_refine_ls_matrix_type full
_refine_ls_number_parameters 342
_refine_ls_number_reflns 7153
_refine_ls_number_restraints 0
_refine_ls_restrained_S_all 1.075
_refine_ls_R_factor_all 0.0244
_refine_ls_R_factor_gt 0.0214
_refine_ls_shift/su_max 0.002
_refine_ls_shift/su_mean 0.000
_refine_ls_structure_factor_coef Fsqd
_refine_ls_weighting_details 'calc w=1/[\s^2^(Fo^2^)+(0.0238P)^2^+1.5429P] where P=(Fo^2^+2Fc^2^)/3'
_refine_ls_weighting_scheme calc
_refine_ls_wR_factor_gt 0.0508
_refine_ls_wR_factor_ref 0.0517
_reflns_number_gt 6609
_reflns_number_total 7153
_reflns_threshold_expression >2sigma(I)
_cod_data_source_file c3dt52295d.txt
_cod_data_source_block datax
_cod_depositor_comments
;
The following automatic conversions were performed:

'_symmetry_cell_setting' value 'Monoclinic' changed to 'monoclinic'
according to
/usr/data/users/saulius/automatic-downloads/current/RSC/lib/dictionaries/cif_core.dic
dictionary named 'cif_core.dic' version 2.4.2 from 2011-04-26.

Automatic conversion script
Id: cif_fix_values 2281 2013-09-26 08:29:07Z andrius 
;
_cod_original_cell_volume 2896.1(8)
_cod_original_sg_symbol_H-M P21/c
_cod_database_code 7029253

loop_
_symmetry_equiv_pos_as_xyz
'x, y, z'
'-x, y+1/2, -z+1/2'
'-x, -y, -z'
'x, -y-1/2, z-1/2'

loop_
_atom_site_label
_atom_site_type_symbol
_atom_site_fract_x
_atom_site_fract_y
_atom_site_fract_z
_atom_site_U_iso_or_equiv
_atom_site_adp_type
_atom_site_occupancy
_atom_site_symmetry_multiplicity
_atom_site_calc_flag
_atom_site_refinement_flags
Au1 Au 0.292581(6) 1.132112(8) 0.334933(6) 0.01511(4) Uani 1 1 d .
Ni1 Ni 0.273756(18) 1.15525(3) 0.512750(19) 0.01277(6) Uani 1 1 d .
S1 S 0.28039(4) 1.29799(5) 0.42065(4) 0.01767(12) Uani 1 1 d .
S2 S 0.40592(4) 1.13280(6) 0.53366(5) 0.02520(15) Uani 1 1 d .
N1 N 0.15223(12) 1.15688(18) 0.47835(13) 0.0149(4) Uani 1 1 d .
N2 N 0.26984(13) 1.04679(18) 0.60923(13) 0.0178(4) Uani 1 1 d .
P1 P 0.29994(4) 0.96443(5) 0.25757(4) 0.01297(12) Uani 1 1 d .
C1 C 0.17161(17) 1.3397(2) 0.39595(18) 0.0222(5) Uani 1 1 d .
H1A H 0.1609 1.3984 0.4386 0.027 Uiso 1 1 calc R
H1B H 0.1566 1.3778 0.3388 0.027 Uiso 1 1 calc R
C2 C 0.12128(15) 1.2279(2) 0.39756(16) 0.0196(5) Uani 1 1 d .
H2A H 0.1237 1.1769 0.3476 0.024 Uiso 1 1 calc R
H2B H 0.0632 1.2506 0.3934 0.024 Uiso 1 1 calc R
C3 C 0.41415(17) 1.0017(3) 0.60336(18) 0.0277(6) Uani 1 1 d .
H3A H 0.3996 0.9274 0.5692 0.033 Uiso 1 1 calc R
H3B H 0.4710 0.9935 0.6378 0.033 Uiso 1 1 calc R
C4 C 0.35536(17) 1.0217(3) 0.66055(17) 0.0265(6) Uani 1 1 d .
H4A H 0.3745 1.0906 0.6991 0.032 Uiso 1 1 calc R
H4B H 0.3545 0.9491 0.6963 0.032 Uiso 1 1 calc R
C5 C 0.12355(15) 1.0298(2) 0.45684(15) 0.0179(5) Uani 1 1 d .
H5A H 0.1504 0.9990 0.4121 0.021 Uiso 1 1 calc R
H5B H 0.0636 1.0313 0.4324 0.021 Uiso 1 1 calc R
C6 C 0.14058(16) 0.9427(2) 0.53123(17) 0.0225(5) Uani 1 1 d .
H6A H 0.1105 0.9702 0.5743 0.027 Uiso 1 1 calc R
H6B H 0.1187 0.8624 0.5107 0.027 Uiso 1 1 calc R
C7 C 0.23030(17) 0.9297(2) 0.57382(16) 0.0225(5) Uani 1 1 d .
H7A H 0.2600 0.8975 0.5318 0.027 Uiso 1 1 calc R
H7B H 0.2360 0.8705 0.6209 0.027 Uiso 1 1 calc R
C8 C 0.11601(16) 1.2084(2) 0.54833(17) 0.0224(5) Uani 1 1 d .
H8A H 0.0697 1.1568 0.5556 0.027 Uiso 1 1 calc R
H8B H 0.0938 1.2897 0.5310 0.027 Uiso 1 1 calc R
C9 C 0.17782(17) 1.2181(3) 0.63376(17) 0.0240(6) Uani 1 1 d .
H9A H 0.2200 1.2783 0.6278 0.029 Uiso 1 1 calc R
H9B H 0.1488 1.2496 0.6766 0.029 Uiso 1 1 calc R
C10 C 0.22158(17) 1.1019(3) 0.66859(16) 0.0239(6) Uani 1 1 d .
H10A H 0.2594 1.1190 0.7242 0.029 Uiso 1 1 calc R
H10B H 0.1803 1.0428 0.6787 0.029 Uiso 1 1 calc R
C11 C 0.21233(14) 0.9418(2) 0.16981(14) 0.0147(5) Uani 1 1 d .
C12 C 0.13357(15) 0.9655(2) 0.18236(17) 0.0202(5) Uani 1 1 d .
H12 H 0.1268 0.9970 0.2354 0.024 Uiso 1 1 calc R
C13 C 0.06527(16) 0.9426(3) 0.11698(18) 0.0256(6) Uani 1 1 d .
H13 H 0.0117 0.9578 0.1255 0.031 Uiso 1 1 calc R
C14 C 0.07502(16) 0.8978(2) 0.03948(18) 0.0235(5) Uani 1 1 d .
H14 H 0.0280 0.8818 -0.0048 0.028 Uiso 1 1 calc R
C15 C 0.15305(17) 0.8759(2) 0.02605(17) 0.0204(5) Uani 1 1 d .
H15 H 0.1595 0.8462 -0.0275 0.025 Uiso 1 1 calc R
C16 C 0.22166(15) 0.8978(2) 0.09124(16) 0.0173(5) Uani 1 1 d .
H16 H 0.2751 0.8828 0.0823 0.021 Uiso 1 1 calc R
C17 C 0.38885(14) 0.9544(2) 0.21039(15) 0.0148(4) Uani 1 1 d .
C18 C 0.43247(15) 0.8469(2) 0.21050(16) 0.0184(5) Uani 1 1 d .
H18 H 0.4182 0.7777 0.2390 0.022 Uiso 1 1 calc R
C19 C 0.49688(16) 0.8413(3) 0.16883(17) 0.0228(5) Uani 1 1 d .
H19 H 0.5267 0.7683 0.1687 0.027 Uiso 1 1 calc R
C20 C 0.51762(16) 0.9423(3) 0.12746(18) 0.0264(6) Uani 1 1 d .
H20 H 0.5615 0.9382 0.0988 0.032 Uiso 1 1 calc R
C21 C 0.47465(17) 1.0493(3) 0.12764(18) 0.0279(6) Uani 1 1 d .
H21 H 0.4892 1.1183 0.0992 0.033 Uiso 1 1 calc R
C22 C 0.41057(16) 1.0558(2) 0.16912(17) 0.0213(5) Uani 1 1 d .
H22 H 0.3814 1.1293 0.1695 0.026 Uiso 1 1 calc R
C23 C 0.30526(14) 0.8312(2) 0.32387(15) 0.0147(5) Uani 1 1 d .
C24 C 0.36797(15) 0.8261(2) 0.39785(16) 0.0178(5) Uani 1 1 d .
H24 H 0.4038 0.8930 0.4133 0.021 Uiso 1 1 calc R
C25 C 0.37799(16) 0.7242(2) 0.44853(16) 0.0218(5) Uani 1 1 d .
H25 H 0.4213 0.7203 0.4982 0.026 Uiso 1 1 calc R
C26 C 0.32444(19) 0.6271(2) 0.42656(18) 0.0245(6) Uani 1 1 d .
H26 H 0.3317 0.5564 0.4609 0.029 Uiso 1 1 calc R
C27 C 0.26041(19) 0.6334(2) 0.35447(18) 0.0243(6) Uani 1 1 d .
H27 H 0.2232 0.5677 0.3404 0.029 Uiso 1 1 calc R
C28 C 0.25068(16) 0.7352(2) 0.30314(16) 0.0191(5) Uani 1 1 d .
H28 H 0.2069 0.7395 0.2539 0.023 Uiso 1 1 calc R
Cl1 Cl 0.94928(4) 0.04075(6) 0.26735(4) 0.02701(14) Uani 1 1 d .
H1 H 0.984(3) 0.338(4) 0.179(3) 0.061(15) Uiso 1 1 d .
H2 H 0.960(3) 0.227(4) 0.185(3) 0.063(14) Uiso 1 1 d .
O1 O 0.96263(19) 0.2818(3) 0.15283(17) 0.0503(7) Uani 1 1 d .

loop_
_atom_site_aniso_label
_atom_site_aniso_U_11
_atom_site_aniso_U_22
_atom_site_aniso_U_33
_atom_site_aniso_U_23
_atom_site_aniso_U_13
_atom_site_aniso_U_12
Au1 0.01958(5) 0.01068(5) 0.01551(5) -0.00020(3) 0.00489(4) -0.00105(3)
Ni1 0.01334(14) 0.00999(14) 0.01381(15) -0.00056(11) 0.00059(11) -0.00159(11)
S1 0.0233(3) 0.0096(3) 0.0202(3) -0.0007(2) 0.0051(2) -0.0033(2)
S2 0.0149(3) 0.0271(4) 0.0315(4) 0.0022(3) 0.0006(3) -0.0010(2)
N1 0.0152(9) 0.0128(9) 0.0156(10) -0.0020(8) 0.0012(8) 0.0002(8)
N2 0.0218(10) 0.0151(10) 0.0143(10) -0.0002(8) -0.0009(8) -0.0034(8)
P1 0.0143(3) 0.0117(3) 0.0131(3) 0.0000(2) 0.0036(2) -0.0006(2)
C1 0.0279(14) 0.0123(12) 0.0248(13) 0.0014(10) 0.0024(11) 0.0047(10)
C2 0.0198(12) 0.0180(12) 0.0183(12) 0.0011(9) -0.0015(10) 0.0037(10)
C3 0.0237(14) 0.0230(14) 0.0300(15) -0.0001(11) -0.0071(11) 0.0050(11)
C4 0.0277(14) 0.0259(14) 0.0196(13) 0.0025(11) -0.0079(11) 0.0007(11)
C5 0.0182(12) 0.0175(12) 0.0159(12) -0.0021(9) -0.0004(9) -0.0059(9)
C6 0.0286(14) 0.0165(12) 0.0210(13) -0.0010(10) 0.0024(11) -0.0098(10)
C7 0.0345(15) 0.0115(12) 0.0198(13) 0.0016(9) 0.0023(11) -0.0043(10)
C8 0.0207(12) 0.0239(13) 0.0243(13) -0.0048(11) 0.0088(11) 0.0026(10)
C9 0.0277(14) 0.0249(14) 0.0210(13) -0.0071(11) 0.0086(11) -0.0022(11)
C10 0.0304(14) 0.0263(14) 0.0147(12) -0.0036(10) 0.0048(11) -0.0044(11)
C11 0.0150(11) 0.0130(11) 0.0155(11) 0.0019(8) 0.0020(9) -0.0017(8)
C12 0.0195(12) 0.0216(13) 0.0205(12) 0.0003(10) 0.0065(10) 0.0017(10)
C13 0.0166(12) 0.0293(15) 0.0304(15) 0.0025(12) 0.0043(11) 0.0005(11)
C14 0.0197(12) 0.0214(13) 0.0258(14) 0.0029(11) -0.0027(11) -0.0040(10)
C15 0.0240(13) 0.0194(13) 0.0175(12) 0.0003(9) 0.0036(10) -0.0032(10)
C16 0.0170(11) 0.0174(12) 0.0179(12) -0.0002(9) 0.0046(9) -0.0018(9)
C17 0.0132(10) 0.0180(12) 0.0128(11) 0.0003(9) 0.0021(9) -0.0023(9)
C18 0.0188(12) 0.0180(12) 0.0183(12) -0.0003(9) 0.0041(10) -0.0013(9)
C19 0.0185(12) 0.0284(14) 0.0203(13) -0.0052(10) 0.0021(10) 0.0005(10)
C20 0.0180(12) 0.0392(17) 0.0233(13) -0.0020(12) 0.0077(11) -0.0058(11)
C21 0.0246(13) 0.0319(15) 0.0297(15) 0.0073(12) 0.0112(12) -0.0063(12)
C22 0.0198(12) 0.0187(12) 0.0253(13) 0.0029(10) 0.0044(10) -0.0018(10)
C23 0.0170(11) 0.0126(11) 0.0157(11) 0.0003(9) 0.0063(9) 0.0012(9)
C24 0.0182(12) 0.0179(12) 0.0174(12) -0.0001(9) 0.0043(10) 0.0003(9)
C25 0.0247(13) 0.0226(13) 0.0188(12) 0.0042(10) 0.0061(10) 0.0068(10)
C26 0.0408(16) 0.0149(13) 0.0229(13) 0.0051(10) 0.0181(12) 0.0064(11)
C27 0.0365(15) 0.0152(13) 0.0252(14) 0.0014(10) 0.0152(12) -0.0019(10)
C28 0.0225(12) 0.0174(12) 0.0181(12) -0.0010(9) 0.0061(10) -0.0033(10)
Cl1 0.0244(3) 0.0318(4) 0.0239(3) -0.0028(3) 0.0034(3) -0.0041(3)
O1 0.0711(19) 0.0481(17) 0.0318(14) 0.0028(13) 0.0117(13) -0.0188(15)

loop_
_atom_type_symbol
_atom_type_description
_atom_type_scat_dispersion_real
_atom_type_scat_dispersion_imag
_atom_type_scat_source
C C 0.0033 0.0016 'International Tables Vol C Tables 4.2.6.8 and 6.1.1.4'
H H 0.0000 0.0000 'International Tables Vol C Tables 4.2.6.8 and 6.1.1.4'
N N 0.0061 0.0033 'International Tables Vol C Tables 4.2.6.8 and 6.1.1.4'
O O 0.0106 0.0060 'International Tables Vol C Tables 4.2.6.8 and 6.1.1.4'
S S 0.1246 0.1234 'International Tables Vol C Tables 4.2.6.8 and 6.1.1.4'
Ni Ni 0.3393 1.1124 'International Tables Vol C Tables 4.2.6.8 and 6.1.1.4'
P P 0.1023 0.0942 'International Tables Vol C Tables 4.2.6.8 and 6.1.1.4'
Au Au -2.0133 8.8022 'International Tables Vol C Tables 4.2.6.8 and 6.1.1.4'
Cl Cl 0.1484 0.1585 'International Tables Vol C Tables 4.2.6.8 and 6.1.1.4'

loop_
_geom_angle_atom_site_label_1
_geom_angle_atom_site_label_2
_geom_angle_atom_site_label_3
_geom_angle
P1 Au1 S1 176.16(2)
P1 Au1 Ni1 129.446(17)
S1 Au1 Ni1 47.052(17)
N2 Ni1 N1 90.69(9)
N2 Ni1 S2 91.18(7)
N1 Ni1 S2 170.72(6)
N2 Ni1 S1 171.05(6)
N1 Ni1 S1 90.52(6)
S2 Ni1 S1 89.05(3)
N2 Ni1 Au1 137.36(6)
N1 Ni1 Au1 93.21(6)
S2 Ni1 Au1 79.30(2)
S1 Ni1 Au1 51.385(18)
C1 S1 Ni1 97.53(9)
C1 S1 Au1 106.57(9)
Ni1 S1 Au1 81.56(2)
C3 S2 Ni1 96.92(9)
C5 N1 C8 111.53(19)
C5 N1 C2 105.16(18)
C8 N1 C2 109.14(19)
C5 N1 Ni1 108.02(15)
C8 N1 Ni1 110.74(15)
C2 N1 Ni1 112.15(15)
C4 N2 C7 109.2(2)
C4 N2 C10 107.7(2)
C7 N2 C10 109.6(2)
C4 N2 Ni1 110.35(16)
C7 N2 Ni1 108.47(15)
C10 N2 Ni1 111.47(16)
C11 P1 C23 105.64(11)
C11 P1 C17 105.11(11)
C23 P1 C17 105.00(11)
C11 P1 Au1 114.19(8)
C23 P1 Au1 110.46(8)
C17 P1 Au1 115.56(8)
C2 C1 S1 108.65(17)
C2 C1 H1A 110.0
S1 C1 H1A 110.0
C2 C1 H1B 110.0
S1 C1 H1B 110.0
H1A C1 H1B 108.3
C1 C2 N1 111.2(2)
C1 C2 H2A 109.4
N1 C2 H2A 109.4
C1 C2 H2B 109.4
N1 C2 H2B 109.4
H2A C2 H2B 108.0
C4 C3 S2 106.78(19)
C4 C3 H3A 110.4
S2 C3 H3A 110.4
C4 C3 H3B 110.4
S2 C3 H3B 110.4
H3A C3 H3B 108.6
C3 C4 N2 111.2(2)
C3 C4 H4A 109.4
N2 C4 H4A 109.4
C3 C4 H4B 109.4
N2 C4 H4B 109.4
H4A C4 H4B 108.0
N1 C5 C6 115.0(2)
N1 C5 H5A 108.5
C6 C5 H5A 108.5
N1 C5 H5B 108.5
C6 C5 H5B 108.5
H5A C5 H5B 107.5
C7 C6 C5 114.2(2)
C7 C6 H6A 108.7
C5 C6 H6A 108.7
C7 C6 H6B 108.7
C5 C6 H6B 108.7
H6A C6 H6B 107.6
C6 C7 N2 113.3(2)
C6 C7 H7A 108.9
N2 C7 H7A 108.9
C6 C7 H7B 108.9
N2 C7 H7B 108.9
H7A C7 H7B 107.7
N1 C8 C9 113.3(2)
N1 C8 H8A 108.9
C9 C8 H8A 108.9
N1 C8 H8B 108.9
C9 C8 H8B 108.9
H8A C8 H8B 107.7
C10 C9 C8 116.3(2)
C10 C9 H9A 108.2
C8 C9 H9A 108.2
C10 C9 H9B 108.2
C8 C9 H9B 108.2
H9A C9 H9B 107.4
N2 C10 C9 113.0(2)
N2 C10 H10A 109.0
C9 C10 H10A 109.0
N2 C10 H10B 109.0
C9 C10 H10B 109.0
H10A C10 H10B 107.8
C16 C11 C12 119.7(2)
C16 C11 P1 121.29(18)
C12 C11 P1 118.96(18)
C13 C12 C11 119.7(2)
C13 C12 H12 120.1
C11 C12 H12 120.1
C14 C13 C12 120.2(2)
C14 C13 H13 119.9
C12 C13 H13 119.9
C13 C14 C15 120.4(2)
C13 C14 H14 119.8
C15 C14 H14 119.8
C16 C15 C14 119.8(2)
C16 C15 H15 120.1
C14 C15 H15 120.1
C15 C16 C11 120.2(2)
C15 C16 H16 119.9
C11 C16 H16 119.9
C22 C17 C18 119.8(2)
C22 C17 P1 118.28(19)
C18 C17 P1 121.80(18)
C19 C18 C17 119.8(2)
C19 C18 H18 120.1
C17 C18 H18 120.1
C20 C19 C18 120.0(3)
C20 C19 H19 120.0
C18 C19 H19 120.0
C19 C20 C21 120.3(2)
C19 C20 H20 119.8
C21 C20 H20 119.8
C22 C21 C20 120.1(3)
C22 C21 H21 119.9
C20 C21 H21 119.9
C21 C22 C17 120.0(2)
C21 C22 H22 120.0
C17 C22 H22 120.0
C28 C23 C24 119.8(2)
C28 C23 P1 122.66(18)
C24 C23 P1 117.49(18)
C25 C24 C23 120.2(2)
C25 C24 H24 119.9
C23 C24 H24 119.9
C24 C25 C26 119.8(2)
C24 C25 H25 120.1
C26 C25 H25 120.1
C27 C26 C25 120.1(2)
C27 C26 H26 119.9
C25 C26 H26 119.9
C28 C27 C26 120.1(3)
C28 C27 H27 119.9
C26 C27 H27 119.9
C27 C28 C23 119.8(2)
C27 C28 H28 120.1
C23 C28 H28 120.1
H1 O1 H2 109(4)

loop_
_geom_bond_atom_site_label_1
_geom_bond_atom_site_label_2
_geom_bond_distance
Au1 P1 2.2542(7)
Au1 S1 2.3329(7)
Au1 Ni1 2.9533(6)
Ni1 N2 1.974(2)
Ni1 N1 1.980(2)
Ni1 S2 2.1706(8)
Ni1 S1 2.1854(7)
S1 C1 1.829(3)
S2 C3 1.820(3)
N1 C5 1.502(3)
N1 C8 1.503(3)
N1 C2 1.506(3)
N2 C4 1.506(3)
N2 C7 1.508(3)
N2 C10 1.509(3)
P1 C11 1.807(2)
P1 C23 1.811(2)
P1 C17 1.815(2)
C1 C2 1.501(4)
C1 H1A 0.9900
C1 H1B 0.9900
C2 H2A 0.9900
C2 H2B 0.9900
C3 C4 1.504(4)
C3 H3A 0.9900
C3 H3B 0.9900
C4 H4A 0.9900
C4 H4B 0.9900
C5 C6 1.513(3)
C5 H5A 0.9900
C5 H5B 0.9900
C6 C7 1.508(4)
C6 H6A 0.9900
C6 H6B 0.9900
C7 H7A 0.9900
C7 H7B 0.9900
C8 C9 1.524(4)
C8 H8A 0.9900
C8 H8B 0.9900
C9 C10 1.523(4)
C9 H9A 0.9900
C9 H9B 0.9900
C10 H10A 0.9900
C10 H10B 0.9900
C11 C16 1.394(3)
C11 C12 1.399(3)
C12 C13 1.389(4)
C12 H12 0.9500
C13 C14 1.383(4)
C13 H13 0.9500
C14 C15 1.389(4)
C14 H14 0.9500
C15 C16 1.389(4)
C15 H15 0.9500
C16 H16 0.9500
C17 C22 1.393(3)
C17 C18 1.397(3)
C18 C19 1.390(4)
C18 H18 0.9500
C19 C20 1.385(4)
C19 H19 0.9500
C20 C21 1.387(4)
C20 H20 0.9500
C21 C22 1.383(4)
C21 H21 0.9500
C22 H22 0.9500
C23 C28 1.392(3)
C23 C24 1.397(3)
C24 C25 1.380(3)
C24 H24 0.9500
C25 C26 1.393(4)
C25 H25 0.9500
C26 C27 1.390(4)
C26 H26 0.9500
C27 C28 1.386(3)
C27 H27 0.9500
C28 H28 0.9500
O1 H1 0.79(5)
O1 H2 0.81(5)

loop_
_geom_torsion_atom_site_label_1
_geom_torsion_atom_site_label_2
_geom_torsion_atom_site_label_3
_geom_torsion_atom_site_label_4
_geom_torsion
P1 Au1 Ni1 N2 4.69(9)
S1 Au1 Ni1 N2 -177.39(9)
P1 Au1 Ni1 N1 -89.82(6)
S1 Au1 Ni1 N1 88.10(6)
P1 Au1 Ni1 S2 84.65(3)
S1 Au1 Ni1 S2 -97.43(3)
P1 Au1 Ni1 S1 -177.92(3)
N2 Ni1 S1 C1 -85.7(4)
N1 Ni1 S1 C1 12.05(10)
S2 Ni1 S1 C1 -177.23(9)
Au1 Ni1 S1 C1 105.74(9)
N2 Ni1 S1 Au1 168.5(4)
N1 Ni1 S1 Au1 -93.69(6)
S2 Ni1 S1 Au1 77.04(2)
P1 Au1 S1 C1 -70.6(3)
Ni1 Au1 S1 C1 -95.40(9)
P1 Au1 S1 Ni1 24.8(3)
N2 Ni1 S2 C3 14.69(11)
N1 Ni1 S2 C3 -86.8(4)
S1 Ni1 S2 C3 -174.26(10)
Au1 Ni1 S2 C3 -123.47(10)
N2 Ni1 N1 C5 -61.13(15)
S2 Ni1 N1 C5 40.4(5)
S1 Ni1 N1 C5 127.74(14)
Au1 Ni1 N1 C5 76.39(14)
N2 Ni1 N1 C8 61.27(17)
S2 Ni1 N1 C8 162.8(3)
S1 Ni1 N1 C8 -109.86(16)
Au1 Ni1 N1 C8 -161.21(15)
N2 Ni1 N1 C2 -176.55(16)
S2 Ni1 N1 C2 -75.0(4)
S1 Ni1 N1 C2 12.32(15)
Au1 Ni1 N1 C2 -39.03(15)
N1 Ni1 N2 C4 -177.80(17)
S2 Ni1 N2 C4 11.30(16)
S1 Ni1 N2 C4 -80.1(5)
Au1 Ni1 N2 C4 86.71(17)
N1 Ni1 N2 C7 62.66(17)
S2 Ni1 N2 C7 -108.25(16)
S1 Ni1 N2 C7 160.4(3)
Au1 Ni1 N2 C7 -32.8(2)
N1 Ni1 N2 C10 -58.14(17)
S2 Ni1 N2 C10 130.95(16)
S1 Ni1 N2 C10 39.6(5)
Au1 Ni1 N2 C10 -153.63(13)
S1 Au1 P1 C11 88.5(3)
Ni1 Au1 P1 C11 111.89(8)
S1 Au1 P1 C23 -30.4(4)
Ni1 Au1 P1 C23 -6.99(9)
S1 Au1 P1 C17 -149.4(3)
Ni1 Au1 P1 C17 -125.98(9)
Ni1 S1 C1 C2 -35.47(18)
Au1 S1 C1 C2 47.93(19)
S1 C1 C2 N1 50.1(2)
C5 N1 C2 C1 -156.7(2)
C8 N1 C2 C1 83.6(2)
Ni1 N1 C2 C1 -39.5(2)
Ni1 S2 C3 C4 -39.09(18)
S2 C3 C4 N2 54.4(3)
C7 N2 C4 C3 77.9(3)
C10 N2 C4 C3 -163.2(2)
Ni1 N2 C4 C3 -41.3(3)
C8 N1 C5 C6 -56.3(3)
C2 N1 C5 C6 -174.5(2)
Ni1 N1 C5 C6 65.6(2)
N1 C5 C6 C7 -59.3(3)
C5 C6 C7 N2 59.5(3)
C4 N2 C7 C6 172.3(2)
C10 N2 C7 C6 54.5(3)
Ni1 N2 C7 C6 -67.4(2)
C5 N1 C8 C9 106.6(2)
C2 N1 C8 C9 -137.6(2)
Ni1 N1 C8 C9 -13.7(3)
N1 C8 C9 C10 -55.9(3)
C4 N2 C10 C9 129.4(2)
C7 N2 C10 C9 -112.0(2)
Ni1 N2 C10 C9 8.2(3)
C8 C9 C10 N2 59.4(3)
C23 P1 C11 C16 -97.5(2)
C17 P1 C11 C16 13.3(2)
Au1 P1 C11 C16 140.97(18)
C23 P1 C11 C12 80.5(2)
C17 P1 C11 C12 -168.7(2)
Au1 P1 C11 C12 -41.1(2)
C16 C11 C12 C13 1.3(4)
P1 C11 C12 C13 -176.7(2)
C11 C12 C13 C14 -0.6(4)
C12 C13 C14 C15 -0.4(4)
C13 C14 C15 C16 0.9(4)
C14 C15 C16 C11 -0.2(4)
C12 C11 C16 C15 -0.9(4)
P1 C11 C16 C15 177.04(19)
C11 P1 C17 C22 81.2(2)
C23 P1 C17 C22 -167.7(2)
Au1 P1 C17 C22 -45.7(2)
C11 P1 C17 C18 -95.3(2)
C23 P1 C17 C18 15.9(2)
Au1 P1 C17 C18 137.85(18)
C22 C17 C18 C19 -0.5(4)
P1 C17 C18 C19 175.86(19)
C17 C18 C19 C20 0.1(4)
C18 C19 C20 C21 0.3(4)
C19 C20 C21 C22 -0.1(4)
C20 C21 C22 C17 -0.4(4)
C18 C17 C22 C21 0.7(4)
P1 C17 C22 C21 -175.8(2)
C11 P1 C23 C28 1.7(2)
C17 P1 C23 C28 -109.1(2)
Au1 P1 C23 C28 125.64(19)
C11 P1 C23 C24 -179.26(18)
C17 P1 C23 C24 69.9(2)
Au1 P1 C23 C24 -55.3(2)
C28 C23 C24 C25 2.6(4)
P1 C23 C24 C25 -176.46(19)
C23 C24 C25 C26 -1.1(4)
C24 C25 C26 C27 -0.9(4)
C25 C26 C27 C28 1.4(4)
C26 C27 C28 C23 0.1(4)
C24 C23 C28 C27 -2.1(4)
P1 C23 C28 C27 176.95(19)
